data_2311876
loop_
_publ_author_name
'Liu, Feng Yi'
'Zhou, Dong Mei'
'Zhao, Xiao Lan'
'Kou, Jun Feng'

_publ_section_title
;
 Synthesis, crystal structures and luminescence properties of seven
 mononuclear zinc(II), cadmium(II), cobalt(II) and nickel(II) complexes
 with 5-(4-methylphenyl)-3-(pyridin-2-yl)-1H-1,2,4-triazole.
;
_journal_coeditor_code LF3051
_journal_issue 'Pt 5'
_journal_name_full 'Acta crystallographica. Section C, Structural chemistry'
_journal_page_first 382
_journal_page_last 392
_journal_paper_doi 10.1107/S2053229617004697
_journal_volume 73
_journal_year 2017
_chemical_formula_iupac '[Cd I2 (C14 H12 N4)2]'
_chemical_formula_moiety 'C28 H24 Cd I2 N8'
_chemical_formula_sum 'C28 H24 Cd I2 N8'
_chemical_formula_weight 838.75
_chemical_name_systematic
;
Diiodidobis[5-(4-methylphenyl)-3-(pyridin-2-yl)-1H-1,2,4-\
triazole-\k^2^<i>N</i>^3^,<i>N</i>^4^]cadmium(II)
;
_space_group_crystal_system monoclinic
_space_group_IT_number 15
_space_group_name_Hall '-C 2yc'
_space_group_name_H-M_alt 'C 1 2/c 1'
_atom_sites_solution_hydrogens geom
_atom_sites_solution_primary direct
_atom_sites_solution_secondary difmap
_audit_creation_method SHELXL-2014/7
_cell_angle_alpha 90
_cell_angle_beta 119.44(3)
_cell_angle_gamma 90
_cell_formula_units_Z 4
_cell_length_a 18.848(4)
_cell_length_b 11.254(2)
_cell_length_c 15.707(3)
_cell_measurement_reflns_used 14086
_cell_measurement_temperature 293(2)
_cell_measurement_theta_max 24.997
_cell_measurement_theta_min 3.171
_cell_volume 2901.5(13)
_computing_cell_refinement
;
CrystalStructure (Rigaku/MSC, 2006)
;
_computing_data_collection
;
CrystalStructure (Rigaku/MSC, 2006)
;
_computing_data_reduction
;
CrystalStructure (Rigaku/MSC, 2006)
;
_computing_molecular_graphics
;
SHELXL-2014/7 (Sheldrick, 2015)
;
_computing_publication_material
;
SHELXL-2014/7 (Sheldrick, 2015)
;
_computing_structure_refinement
;
SHELXL-2014/7 (Sheldrick, 2015)
;
_computing_structure_solution
;
SHELXL-2014/7 (Sheldrick, 2015)
;
_diffrn_ambient_temperature 293(2)
_diffrn_measured_fraction_theta_full 0.991
_diffrn_measured_fraction_theta_max 0.991
_diffrn_measurement_device_type 'Rigaku MM007-HF CCD (Saturn 724+)'
_diffrn_measurement_method '\w scans at fixed \c = 45\%'
_diffrn_radiation_type MoK\a
_diffrn_radiation_wavelength 0.71073
_diffrn_reflns_av_R_equivalents 0.0607
_diffrn_reflns_limit_h_max 22
_diffrn_reflns_limit_h_min -22
_diffrn_reflns_limit_k_max 13
_diffrn_reflns_limit_k_min -13
_diffrn_reflns_limit_l_max 18
_diffrn_reflns_limit_l_min -18
_diffrn_reflns_number 10864
_diffrn_reflns_theta_full 24.997
_diffrn_reflns_theta_max 24.997
_diffrn_reflns_theta_min 3.171
_exptl_absorpt_coefficient_mu 2.914
_exptl_absorpt_correction_T_max 0.497
_exptl_absorpt_correction_T_min 0.474
_exptl_absorpt_correction_type multi-scan
_exptl_absorpt_process_details ABSCOR
_exptl_crystal_colour colourless
_exptl_crystal_density_diffrn 1.920
_exptl_crystal_density_method 'not measured'
_exptl_crystal_description block
_exptl_crystal_F_000 1608
_exptl_crystal_size_max 0.270
_exptl_crystal_size_mid 0.260
_exptl_crystal_size_min 0.240
_refine_diff_density_max 1.096
_refine_diff_density_min -1.670
_refine_ls_extinction_method none
_refine_ls_goodness_of_fit_ref 1.096
_refine_ls_hydrogen_treatment mixed
_refine_ls_matrix_type full
_refine_ls_number_parameters 181
_refine_ls_number_reflns 2528
_refine_ls_number_restraints 1
_refine_ls_restrained_S_all 1.095
_refine_ls_R_factor_all 0.0415
_refine_ls_R_factor_gt 0.0402
_refine_ls_shift/su_max 0.001
_refine_ls_shift/su_mean 0.000
_refine_ls_structure_factor_coef Fsqd
_refine_ls_weighting_details 'w = 1/[\s^2^(Fo^2^)+(0.0693P)^2^+1.7102P] where P=(Fo^2^+2Fc^2^)/3'
_refine_ls_weighting_scheme calc
_refine_ls_wR_factor_gt 0.1009
_refine_ls_wR_factor_ref 0.1020
_reflns_number_gt 2414
_reflns_number_total 2528
_reflns_threshold_expression I>2\s(I)
_cod_data_source_file lf3051sup1.cif
_cod_data_source_block IV
_cod_original_cell_volume 2901.4(13)
_cod_original_sg_symbol_H-M 'C 2/c'
_cod_database_code 2311876
_shelx_space_group_comment
;
The symmetry employed for this shelxl refinement is uniquely defined
by the following loop, which should always be used as a source of
symmetry information in preference to the above space-group names.
They are only intended as comments.
;
_shelx_estimated_absorpt_t_min 0.507
_shelx_estimated_absorpt_t_max 0.541

loop_
_space_group_symop_operation_xyz
'x, y, z'
'-x, y, -z+1/2'
'x+1/2, y+1/2, z'
'-x+1/2, y+1/2, -z+1/2'
'-x, -y, -z'
'x, -y, z-1/2'
'-x+1/2, -y+1/2, -z'
'x+1/2, -y+1/2, z-1/2'

loop_
_atom_site_type_symbol
_atom_site_label
_atom_site_fract_x
_atom_site_fract_y
_atom_site_fract_z
_atom_site_U_iso_or_equiv
_atom_site_adp_type
_atom_site_calc_flag
_atom_site_occupancy
Cd Cd1 0.5000 0.67530(4) 0.2500 0.03911(16) Uani d 1
I I1 0.48448(2) 0.85102(2) 0.10686(2) 0.04451(16) Uani d 1
N N1 0.5146(2) 0.3485(3) 0.0663(3) 0.0452(8) Uani d 1
H H1 0.501(3) 0.301(3) 0.0169(17) 0.054 Uiso d 1
N N2 0.59155(19) 0.3833(4) 0.1292(3) 0.0483(8) Uani d 1
N N3 0.36863(17) 0.6357(3) 0.2137(2) 0.0376(7) Uani d 1
N N4 0.49983(16) 0.4984(3) 0.14289(19) 0.0360(7) Uani d 1
C C1 0.5804(2) 0.4726(3) 0.1743(2) 0.0360(7) Uani d 1
C C2 0.4599(2) 0.4178(3) 0.0730(2) 0.0343(7) Uani d 1
C C3 0.3720(2) 0.4008(3) 0.0105(2) 0.0371(8) Uani d 1
C C4 0.3408(2) 0.2979(4) -0.0444(3) 0.0448(9) Uani d 1
H H4 0.3763 0.2379 -0.0403 0.054 Uiso calc 1
C C5 0.2574(2) 0.2831(4) -0.1052(3) 0.0497(10) Uani d 1
H H5 0.2380 0.2135 -0.1414 0.060 Uiso calc 1
C C6 0.2029(2) 0.3708(4) -0.1126(3) 0.0436(9) Uani d 1
C C7 0.2339(2) 0.4724(4) -0.0566(3) 0.0467(9) Uani d 1
H H7 0.1983 0.5310 -0.0587 0.056 Uiso calc 1
C C8 0.3169(2) 0.4883(4) 0.0024(3) 0.0439(9) Uani d 1
H H8 0.3362 0.5587 0.0373 0.053 Uiso calc 1
C C9 0.35142(19) 0.5430(3) 0.2527(2) 0.0360(8) Uani d 1
C C10 0.2705(2) 0.5147(4) 0.2278(3) 0.0485(10) Uani d 1
H H10 0.2591 0.4494 0.2554 0.058 Uiso calc 1
C C11 0.2095(2) 0.5857(5) 0.1623(3) 0.0557(12) Uani d 1
H H11 0.1555 0.5667 0.1423 0.067 Uiso calc 1
C C12 0.2273(2) 0.6860(5) 0.1251(3) 0.0548(11) Uani d 1
H H12 0.1862 0.7371 0.0830 0.066 Uiso calc 1
C C13 0.3078(2) 0.7078(4) 0.1525(3) 0.0486(9) Uani d 1
H H13 0.3204 0.7747 0.1278 0.058 Uiso calc 1
C C14 0.1119(3) 0.3549(4) -0.1785(4) 0.0619(13) Uani d 1
H H14A 0.0847 0.3645 -0.1408 0.093 Uiso calc 1
H H14B 0.1012 0.2769 -0.2068 0.093 Uiso calc 1
H H14C 0.0922 0.4134 -0.2296 0.093 Uiso calc 1

loop_
_atom_site_aniso_label
_atom_site_aniso_U_11
_atom_site_aniso_U_22
_atom_site_aniso_U_33
_atom_site_aniso_U_12
_atom_site_aniso_U_13
_atom_site_aniso_U_23
Cd1 0.0264(2) 0.0459(3) 0.0431(3) 0.000 0.01552(18) 0.000
I1 0.0496(2) 0.0469(2) 0.0385(2) 0.00765(10) 0.02279(16) 0.00098(9)
N1 0.0426(18) 0.048(2) 0.0496(19) 0.0016(13) 0.0258(16) -0.0142(14)
N2 0.0402(17) 0.053(2) 0.0542(18) 0.0058(15) 0.0255(15) -0.0035(17)
N3 0.0271(14) 0.0418(18) 0.0423(16) 0.0025(11) 0.0158(13) -0.0034(13)
N4 0.0338(14) 0.0409(19) 0.0355(15) 0.0043(12) 0.0187(12) 0.0025(13)
C1 0.0368(17) 0.038(2) 0.0374(16) 0.0057(14) 0.0215(15) 0.0069(15)
C2 0.0388(17) 0.0335(19) 0.0337(16) 0.0045(14) 0.0202(15) 0.0018(14)
C3 0.0420(18) 0.038(2) 0.0356(16) 0.0010(15) 0.0223(15) 0.0005(15)
C4 0.045(2) 0.038(2) 0.050(2) 0.0017(16) 0.0229(18) -0.0044(17)
C5 0.049(2) 0.046(2) 0.050(2) -0.0048(18) 0.0206(18) -0.0107(18)
C6 0.041(2) 0.050(2) 0.0386(18) -0.0026(16) 0.0191(17) 0.0024(16)
C7 0.043(2) 0.045(2) 0.048(2) 0.0066(16) 0.0187(18) 0.0000(18)
C8 0.046(2) 0.039(2) 0.0418(18) 0.0053(16) 0.0177(16) -0.0061(16)
C9 0.0336(17) 0.040(2) 0.0374(17) -0.0046(14) 0.0199(15) -0.0099(15)
C10 0.0390(19) 0.061(3) 0.053(2) -0.0077(18) 0.0280(18) -0.0104(19)
C11 0.0307(19) 0.082(3) 0.056(2) -0.003(2) 0.0225(18) -0.017(2)
C12 0.035(2) 0.067(3) 0.059(2) 0.0131(19) 0.0197(19) -0.003(2)
C13 0.0365(19) 0.049(2) 0.055(2) 0.0077(17) 0.0181(17) 0.0006(18)
C14 0.049(3) 0.065(3) 0.056(3) 0.000(2) 0.014(2) -0.005(2)

loop_
_atom_type_symbol
_atom_type_description
_atom_type_scat_dispersion_real
_atom_type_scat_dispersion_imag
_atom_type_scat_source
C C 0.0033 0.0016 'International Tables Vol C Tables 4.2.6.8 and 6.1.1.4'
H H 0.0000 0.0000 'International Tables Vol C Tables 4.2.6.8 and 6.1.1.4'
N N 0.0061 0.0033 'International Tables Vol C Tables 4.2.6.8 and 6.1.1.4'
Cd Cd -0.8075 1.2024 'International Tables Vol C Tables 4.2.6.8 and 6.1.1.4'
I I -0.4742 1.8119 'International Tables Vol C Tables 4.2.6.8 and 6.1.1.4'

loop_
_geom_angle_atom_site_label_1
_geom_angle_atom_site_label_2
_geom_angle_atom_site_label_3
_geom_angle_site_symmetry_1
_geom_angle_site_symmetry_3
_geom_angle
N3 Cd1 N3 2_655 . 157.63(16)
N3 Cd1 N4 2_655 2_655 91.87(10)
N3 Cd1 N4 . 2_655 70.79(10)
N3 Cd1 N4 2_655 . 70.79(10)
N3 Cd1 N4 . . 91.87(10)
N4 Cd1 N4 2_655 . 80.36(13)
N3 Cd1 I1 2_655 2_655 104.74(9)
N3 Cd1 I1 . 2_655 90.59(8)
N4 Cd1 I1 2_655 2_655 93.02(6)
N4 Cd1 I1 . 2_655 171.74(6)
N3 Cd1 I1 2_655 . 90.59(8)
N3 Cd1 I1 . . 104.74(9)
N4 Cd1 I1 2_655 . 171.74(6)
N4 Cd1 I1 . . 93.02(6)
I1 Cd1 I1 2_655 . 93.98(2)
C2 N1 N2 . . 111.4(3)
C2 N1 H1 . . 121(3)
N2 N1 H1 . . 125(3)
C1 N2 N1 . . 102.6(3)
C9 N3 C13 . . 119.1(3)
C9 N3 Cd1 . . 121.1(2)
C13 N3 Cd1 . . 119.8(3)
C2 N4 C1 . . 103.2(3)
C2 N4 Cd1 . . 150.6(2)
C1 N4 Cd1 . . 106.2(2)
N2 C1 N4 . . 114.3(3)
N2 C1 C9 . 2_655 121.8(3)
N4 C1 C9 . 2_655 123.7(3)
N4 C2 N1 . . 108.5(3)
N4 C2 C3 . . 129.4(3)
N1 C2 C3 . . 122.1(3)
C4 C3 C8 . . 117.6(3)
C4 C3 C2 . . 121.2(3)
C8 C3 C2 . . 121.1(3)
C3 C4 C5 . . 121.1(4)
C3 C4 H4 . . 119.5
C5 C4 H4 . . 119.5
C6 C5 C4 . . 120.8(4)
C6 C5 H5 . . 119.6
C4 C5 H5 . . 119.6
C7 C6 C5 . . 118.0(4)
C7 C6 C14 . . 120.9(4)
C5 C6 C14 . . 121.0(4)
C8 C7 C6 . . 121.2(4)
C8 C7 H7 . . 119.4
C6 C7 H7 . . 119.4
C7 C8 C3 . . 121.2(4)
C7 C8 H8 . . 119.4
C3 C8 H8 . . 119.4
N3 C9 C10 . . 121.6(3)
N3 C9 C1 . 2_655 117.8(3)
C10 C9 C1 . 2_655 120.5(4)
C11 C10 C9 . . 118.2(4)
C11 C10 H10 . . 120.9
C9 C10 H10 . . 120.9
C10 C11 C12 . . 120.4(4)
C10 C11 H11 . . 119.8
C12 C11 H11 . . 119.8
C13 C12 C11 . . 118.1(4)
C13 C12 H12 . . 121.0
C11 C12 H12 . . 121.0
N3 C13 C12 . . 122.3(4)
N3 C13 H13 . . 118.8
C12 C13 H13 . . 118.8
C6 C14 H14A . . 109.5
C6 C14 H14B . . 109.5
H14A C14 H14B . . 109.5
C6 C14 H14C . . 109.5
H14A C14 H14C . . 109.5
H14B C14 H14C . . 109.5

loop_
_geom_bond_atom_site_label_1
_geom_bond_atom_site_label_2
_geom_bond_site_symmetry_2
_geom_bond_distance
Cd1 N3 2_655 2.295(3)
Cd1 N3 . 2.295(3)
Cd1 N4 2_655 2.605(3)
Cd1 N4 . 2.605(3)
Cd1 I1 2_655 2.8990(6)
Cd1 I1 . 2.8990(6)
N1 C2 . 1.337(5)
N1 N2 . 1.351(5)
N1 H1 . 0.8700(11)
N2 C1 . 1.305(5)
N3 C9 . 1.329(5)
N3 C13 . 1.347(5)
N4 C2 . 1.334(5)
N4 C1 . 1.377(4)
C1 C9 2_655 1.465(5)
C2 C3 . 1.465(5)
C3 C4 . 1.390(6)
C3 C8 . 1.391(5)
C4 C5 . 1.391(6)
C4 H4 . 0.9300
C5 C6 . 1.388(6)
C5 H5 . 0.9300
C6 C7 . 1.385(6)
C6 C14 . 1.517(6)
C7 C8 . 1.382(5)
C7 H7 . 0.9300
C8 H8 . 0.9300
C9 C10 . 1.413(5)
C9 C1 2_655 1.465(5)
C10 C11 . 1.362(7)
C10 H10 . 0.9300
C11 C12 . 1.385(7)
C11 H11 . 0.9300
C12 C13 . 1.381(6)
C12 H12 . 0.9300
C13 H13 . 0.9300
C14 H14A . 0.9600
C14 H14B . 0.9600
C14 H14C . 0.9600

loop_
_geom_hbond_atom_site_label_D
_geom_hbond_atom_site_label_H
_geom_hbond_atom_site_label_A
_geom_hbond_site_symmetry_A
_geom_hbond_distance_DH
_geom_hbond_distance_HA
_geom_hbond_distance_DA
_geom_hbond_angle_DHA
N1 H1 I1 5_665 0.8700(11) 2.706(17) 3.534(3) 159(4)
C12 H12 I1 7_565 0.93 3.29 3.884(5) 124.1

loop_
_geom_torsion_atom_site_label_1
_geom_torsion_atom_site_label_2
_geom_torsion_atom_site_label_3
_geom_torsion_atom_site_label_4
_geom_torsion_site_symmetry_1
_geom_torsion_site_symmetry_4
_geom_torsion
C2 N1 N2 C1 . . 1.5(5)
N1 N2 C1 N4 . . -0.7(4)
N1 N2 C1 C9 . 2_655 -176.9(3)
C2 N4 C1 N2 . . -0.3(4)
Cd1 N4 C1 N2 . . 178.6(3)
C2 N4 C1 C9 . 2_655 175.8(3)
Cd1 N4 C1 C9 . 2_655 -5.3(4)
C1 N4 C2 N1 . . 1.2(4)
Cd1 N4 C2 N1 . . -176.5(4)
C1 N4 C2 C3 . . -178.7(4)
Cd1 N4 C2 C3 . . 3.5(7)
N2 N1 C2 N4 . . -1.8(5)
N2 N1 C2 C3 . . 178.2(3)
N4 C2 C3 C4 . . -166.5(4)
N1 C2 C3 C4 . . 13.5(6)
N4 C2 C3 C8 . . 14.8(6)
N1 C2 C3 C8 . . -165.2(4)
C8 C3 C4 C5 . . 0.1(6)
C2 C3 C4 C5 . . -178.7(4)
C3 C4 C5 C6 . . -0.2(6)
C4 C5 C6 C7 . . -0.9(6)
C4 C5 C6 C14 . . -179.7(4)
C5 C6 C7 C8 . . 2.3(6)
C14 C6 C7 C8 . . -178.9(4)
C6 C7 C8 C3 . . -2.5(7)
C4 C3 C8 C7 . . 1.2(6)
C2 C3 C8 C7 . . 180.0(4)
C13 N3 C9 C10 . . 3.3(5)
Cd1 N3 C9 C10 . . -177.2(3)
C13 N3 C9 C1 . 2_655 -174.6(3)
Cd1 N3 C9 C1 . 2_655 4.9(4)
N3 C9 C10 C11 . . -0.3(6)
C1 C9 C10 C11 2_655 . 177.5(3)
C9 C10 C11 C12 . . -3.1(6)
C10 C11 C12 C13 . . 3.3(7)
C9 N3 C13 C12 . . -3.0(6)
Cd1 N3 C13 C12 . . 177.5(3)
C11 C12 C13 N3 . . -0.3(7)
